data_4303410
loop_
_publ_author_name
'Theocharis C. Stamatatos'
'Dolos Foguet-Albiol'
'Katye M. Poole'
'Wolfgang Wernsdorfer'
'Khalil A. Abboud'
'Ted A. O'Brien'
'George Christou'

_publ_section_title
;
Spin Maximization from S= 11 to S= 16 in Mn7 Disk-Like Clusters: Spin
Frustration Effects and Their Computational Rationalization
;
_journal_name_full 'Inorganic Chemistry'
_journal_page_first 9831
_journal_page_last 9845
_journal_paper_doi 10.1021/ic901393m
_journal_volume 48
_journal_year 2009
_chemical_formula_sum 'C42 H95 Cl6 Mn7 N8 O13'
_chemical_formula_weight 1517.54
_chemical_name_systematic
; 
 ? 
;
_space_group_IT_number 14
_symmetry_cell_setting monoclinic
_symmetry_space_group_name_Hall '-P 2ybc'
_symmetry_space_group_name_H-M 'P 1 21/c 1'
_atom_sites_solution_hydrogens geom
_atom_sites_solution_primary direct
_atom_sites_solution_secondary difmap
_audit_creation_method SHELXL-97
_cell_angle_alpha 90.00
_cell_angle_beta 97.502(2)
_cell_angle_gamma 90.00
_cell_formula_units_Z 4
_cell_length_a 11.1009(7)
_cell_length_b 19.0949(12)
_cell_length_c 29.2126(19)
_cell_measurement_reflns_used 41
_cell_measurement_temperature 173(2)
_cell_measurement_theta_max 28.0
_cell_measurement_theta_min 2.0
_cell_volume 6139.2(7)
_computing_cell_refinement 'Bruker SMART & SAINT (Bruker 1998)'
_computing_data_collection 'Bruker SMART (Bruker 1998)'
_computing_data_reduction 'Bruker SHELXTL (Bruker 2000)'
_computing_molecular_graphics 'Bruker SHELXTL'
_computing_publication_material 'Bruker SHELXTL'
_computing_structure_refinement 'Bruker SHELXTL'
_computing_structure_solution 'Bruker SHELXTL'
_diffrn_ambient_temperature 173(2)
_diffrn_measured_fraction_theta_full 0.996
_diffrn_measured_fraction_theta_max 0.996
_diffrn_measurement_device_type 'SMART CCD area detector'
_diffrn_measurement_method '\w scans'
_diffrn_radiation_monochromator graphite
_diffrn_radiation_source 'normal-focus sealed tube'
_diffrn_radiation_type MoK\a
_diffrn_radiation_wavelength 0.71073
_diffrn_reflns_av_R_equivalents 0.1211
_diffrn_reflns_av_sigmaI/netI 0.2392
_diffrn_reflns_limit_h_max 13
_diffrn_reflns_limit_h_min -14
_diffrn_reflns_limit_k_max 24
_diffrn_reflns_limit_k_min -24
_diffrn_reflns_limit_l_max 37
_diffrn_reflns_limit_l_min -33
_diffrn_reflns_number 39381
_diffrn_reflns_theta_full 27.50
_diffrn_reflns_theta_max 27.50
_diffrn_reflns_theta_min 1.28
_diffrn_standards_decay_% 0
_diffrn_standards_number 0
_exptl_absorpt_coefficient_mu 1.716
_exptl_absorpt_correction_T_max 0.9194
_exptl_absorpt_correction_T_min 0.8541
_exptl_absorpt_correction_type integration
_exptl_absorpt_process_details 'based on measured indexed crystal faces, SHELXTL (Bruker 1998)'
_exptl_crystal_colour hexagonal
_exptl_crystal_density_diffrn 1.642
_exptl_crystal_density_meas 0
_exptl_crystal_density_method 'not measured'
_exptl_crystal_description brown
_exptl_crystal_F_000 3136
_exptl_crystal_size_max 0.10
_exptl_crystal_size_mid 0.06
_exptl_crystal_size_min 0.06
_refine_diff_density_max 0.759
_refine_diff_density_min -0.595
_refine_diff_density_rms 0.155
_refine_ls_extinction_method none
_refine_ls_goodness_of_fit_ref 0.849
_refine_ls_hydrogen_treatment mixed
_refine_ls_matrix_type full
_refine_ls_number_parameters 627
_refine_ls_number_reflns 14038
_refine_ls_number_restraints 0
_refine_ls_restrained_S_all 0.849
_refine_ls_R_factor_all 0.1820
_refine_ls_R_factor_gt 0.0655
_refine_ls_shift/su_max 0.020
_refine_ls_shift/su_mean 0.001
_refine_ls_structure_factor_coef Fsqd
_refine_ls_weighting_details 'calc w=1/[\s^2^(Fo^2^)+(0.0727P)^2^] where P=(Fo^2^+2Fc^2^)/3'
_refine_ls_weighting_scheme calc
_refine_ls_wR_factor_gt 0.1678
_refine_ls_wR_factor_ref 0.1931
_reflns_number_gt 4738
_reflns_number_total 14038
_reflns_threshold_expression I>2\s(I)
_cod_data_source_file ic901393m_si_001_3.cif
_cod_data_source_block df07
_cod_depositor_comments
;
The following automatic conversions were performed:
'_symmetry_cell_setting' value 'Monoclinic' changed to 'monoclinic'
according to '/home/saulius/struct/CIF-dictionaries/cif_core.dic'
dictionary named 'cif_core.dic' version 2.4.1 from 2010-06-29.

Automatic conversion script
Id: cif_fix_enum 1527 2010-12-29 10:47:43Z saulius 
;
_cod_database_code 4303410

loop_
_symmetry_equiv_pos_as_xyz
'x, y, z'
'-x, y+1/2, -z+1/2'
'-x, -y, -z'
'x, -y-1/2, z-1/2'

loop_
_atom_site_label
_atom_site_type_symbol
_atom_site_fract_x
_atom_site_fract_y
_atom_site_fract_z
_atom_site_U_iso_or_equiv
_atom_site_adp_type
_atom_site_occupancy
_atom_site_symmetry_multiplicity
_atom_site_calc_flag
_atom_site_refinement_flags
_atom_site_disorder_assembly
_atom_site_disorder_group
Mn1 Mn 0.23989(12) 0.26426(6) 0.24674(4) 0.0219(3) Uani 1 1 d . . .
Mn2 Mn 0.09191(12) 0.36295(6) 0.31510(5) 0.0254(3) Uani 1 1 d . . .
Mn3 Mn 0.06063(12) 0.39016(6) 0.20259(4) 0.0244(3) Uani 1 1 d . . .
Mn4 Mn 0.18869(12) 0.28292(6) 0.13340(4) 0.0236(3) Uani 1 1 d . . .
Mn5 Mn 0.38641(12) 0.16559(6) 0.17997(5) 0.0254(3) Uani 1 1 d . . .
Mn6 Mn 0.42368(12) 0.13552(7) 0.29251(5) 0.0271(3) Uani 1 1 d . . .
Mn7 Mn 0.29499(13) 0.24385(6) 0.35889(5) 0.0287(4) Uani 1 1 d . . .
Cl1 Cl -0.0715(2) 0.37476(12) 0.36273(8) 0.0429(6) Uani 1 1 d . . .
Cl2 Cl 0.0302(2) 0.51573(11) 0.19748(8) 0.0385(6) Uani 1 1 d . . .
Cl3 Cl 0.0496(2) 0.26886(12) 0.05950(8) 0.0380(6) Uani 1 1 d . . .
Cl4 Cl 0.5355(2) 0.15718(13) 0.12711(9) 0.0455(7) Uani 1 1 d . . .
Cl5 Cl 0.4602(2) 0.01146(12) 0.30534(9) 0.0430(7) Uani 1 1 d . . .
Cl6 Cl 0.4448(2) 0.24712(12) 0.42889(9) 0.0453(7) Uani 1 1 d . . .
O1 O 0.3937(5) 0.2549(3) 0.3052(2) 0.0304(15) Uani 1 1 d . . .
O2 O 0.0856(5) 0.2760(3) 0.19201(18) 0.0218(13) Uani 1 1 d . . .
O3 O 0.1379(5) 0.2529(3) 0.30490(19) 0.0268(14) Uani 1 1 d . . .
O4 O 0.2777(5) 0.1543(3) 0.23511(19) 0.0240(14) Uani 1 1 d . . .
O5 O 0.3526(5) 0.2718(3) 0.18874(19) 0.0232(13) Uani 1 1 d . . .
O6 O 0.2016(5) 0.3778(3) 0.25400(18) 0.0223(13) Uani 1 1 d . . .
O7 O 0.1478(5) 0.3888(3) 0.15163(19) 0.0282(15) Uani 1 1 d . . .
O8 O -0.0295(5) 0.3759(3) 0.2530(2) 0.0301(15) Uani 1 1 d . . .
O9 O 0.2495(6) 0.3392(3) 0.3643(2) 0.0361(17) Uani 1 1 d . . .
O10 O 0.3193(5) 0.1482(3) 0.3469(2) 0.0326(15) Uani 1 1 d . . .
O11 O 0.5061(5) 0.1536(3) 0.2310(2) 0.0307(15) Uani 1 1 d . . .
O12 O 0.2507(5) 0.1783(3) 0.13393(19) 0.0253(14) Uani 1 1 d . . .
N1 N 0.1815(6) 0.4696(3) 0.3317(2) 0.0287(18) Uani 1 1 d . . .
N2 N -0.1157(6) 0.3651(3) 0.1649(3) 0.0303(18) Uani 1 1 d . . .
N3 N 0.3308(7) 0.3475(4) 0.1018(3) 0.0349(19) Uani 1 1 d . . .
N4 N 0.3250(6) 0.0547(3) 0.1698(2) 0.0274(18) Uani 1 1 d . . .
N5 N 0.6150(7) 0.1735(4) 0.3205(3) 0.043(2) Uani 1 1 d . . .
N6 N 0.1536(7) 0.1992(4) 0.3956(3) 0.039(2) Uani 1 1 d . . .
C1 C 0.2503(8) 0.4883(4) 0.2941(3) 0.036(2) Uani 1 1 d . . .
H1A H 0.3213 0.5166 0.3071 0.043 Uiso 1 1 calc R . .
H1B H 0.1984 0.5183 0.2720 0.043 Uiso 1 1 calc R . .
C2 C 0.2955(9) 0.4277(5) 0.2676(3) 0.041(3) Uani 1 1 d . . .
H2A H 0.3272 0.4458 0.2398 0.050 Uiso 1 1 calc R . .
H2B H 0.3633 0.4042 0.2871 0.050 Uiso 1 1 calc R . .
C3 C 0.2533(10) 0.4611(4) 0.3761(3) 0.048(3) Uani 1 1 d . . .
H3A H 0.1982 0.4621 0.4001 0.058 Uiso 1 1 calc R . .
H3B H 0.3089 0.5016 0.3816 0.058 Uiso 1 1 calc R . .
C4 C 0.3260(11) 0.3966(5) 0.3818(4) 0.066(4) Uani 1 1 d . . .
H4A H 0.3969 0.4002 0.3646 0.079 Uiso 1 1 calc R . .
H4B H 0.3561 0.3890 0.4149 0.079 Uiso 1 1 calc R . .
C5 C 0.0937(9) 0.5271(5) 0.3356(4) 0.049(3) Uani 1 1 d . . .
H5A H 0.0495 0.5183 0.3619 0.073 Uiso 1 1 calc R . .
H5B H 0.0360 0.5295 0.3072 0.073 Uiso 1 1 calc R . .
H5C H 0.1376 0.5716 0.3401 0.073 Uiso 1 1 calc R . .
C6 C -0.2018(8) 0.3906(5) 0.1959(3) 0.039(3) Uani 1 1 d . . .
H6A H -0.2842 0.3722 0.1857 0.047 Uiso 1 1 calc R . .
H6B H -0.2054 0.4424 0.1952 0.047 Uiso 1 1 calc R . .
C7 C -0.1584(7) 0.3660(5) 0.2435(3) 0.033(2) Uani 1 1 d . . .
H7A H -0.1995 0.3927 0.2661 0.039 Uiso 1 1 calc R . .
H7B H -0.1783 0.3158 0.2464 0.039 Uiso 1 1 calc R . .
C8 C -0.1234(7) 0.2886(4) 0.1568(3) 0.026(2) Uani 1 1 d . . .
H8A H -0.1103 0.2788 0.1245 0.031 Uiso 1 1 calc R . .
H8B H -0.2061 0.2724 0.1607 0.031 Uiso 1 1 calc R . .
C9 C -0.0313(7) 0.2471(4) 0.1891(3) 0.027(2) Uani 1 1 d . . .
H9A H -0.0571 0.2462 0.2203 0.033 Uiso 1 1 calc R . .
H9B H -0.0291 0.1982 0.1780 0.033 Uiso 1 1 calc R . .
C10 C -0.1422(9) 0.4025(5) 0.1193(3) 0.048(3) Uani 1 1 d . . .
H10A H -0.0833 0.3880 0.0990 0.072 Uiso 1 1 calc R . .
H10B H -0.1362 0.4532 0.1244 0.072 Uiso 1 1 calc R . .
H10C H -0.2245 0.3907 0.1050 0.072 Uiso 1 1 calc R . .
C11 C 0.4471(8) 0.3396(5) 0.1320(3) 0.034(2) Uani 1 1 d . . .
H11A H 0.4965 0.3822 0.1294 0.041 Uiso 1 1 calc R . .
H11B H 0.4920 0.2996 0.1208 0.041 Uiso 1 1 calc R . .
C12 C 0.4334(8) 0.3277(5) 0.1821(3) 0.036(2) Uani 1 1 d . . .
H12A H 0.5142 0.3174 0.1993 0.044 Uiso 1 1 calc R . .
H12B H 0.4030 0.3713 0.1949 0.044 Uiso 1 1 calc R . .
C13 C 0.2815(11) 0.4201(5) 0.0977(5) 0.069(4) Uani 1 1 d . . .
H13A H 0.3502 0.4528 0.0968 0.083 Uiso 1 1 calc R . .
H13B H 0.2285 0.4241 0.0678 0.083 Uiso 1 1 calc R . .
C14 C 0.2172(13) 0.4412(5) 0.1316(4) 0.074(4) Uani 1 1 d . . .
H14A H 0.1609 0.4788 0.1190 0.089 Uiso 1 1 calc R . .
H14B H 0.2747 0.4622 0.1567 0.089 Uiso 1 1 calc R . .
C15 C 0.3484(11) 0.3250(6) 0.0528(3) 0.071(4) Uani 1 1 d . . .
H15A H 0.4171 0.3507 0.0430 0.106 Uiso 1 1 calc R . .
H15B H 0.2745 0.3354 0.0317 0.106 Uiso 1 1 calc R . .
H15C H 0.3650 0.2746 0.0524 0.106 Uiso 1 1 calc R . .
C16 C 0.2414(7) 0.0393(4) 0.2039(3) 0.024(2) Uani 1 1 d . . .
H16A H 0.2865 0.0144 0.2304 0.029 Uiso 1 1 calc R . .
H16B H 0.1763 0.0078 0.1896 0.029 Uiso 1 1 calc R . .
C17 C 0.1847(7) 0.1037(4) 0.2210(3) 0.025(2) Uani 1 1 d . . .
H17A H 0.1252 0.1236 0.1961 0.030 Uiso 1 1 calc R . .
H17B H 0.1411 0.0917 0.2474 0.030 Uiso 1 1 calc R . .
C18 C 0.2651(8) 0.0537(4) 0.1205(3) 0.035(2) Uani 1 1 d . . .
H18A H 0.2146 0.0111 0.1147 0.042 Uiso 1 1 calc R . .
H18B H 0.3274 0.0538 0.0992 0.042 Uiso 1 1 calc R . .
C19 C 0.1857(8) 0.1194(4) 0.1132(3) 0.040(3) Uani 1 1 d . . .
H19A H 0.1635 0.1278 0.0797 0.048 Uiso 1 1 calc R . .
H19B H 0.1100 0.1125 0.1271 0.048 Uiso 1 1 calc R . .
C20 C 0.4235(8) 0.0012(5) 0.1735(4) 0.044(3) Uani 1 1 d . . .
H20A H 0.3879 -0.0453 0.1670 0.066 Uiso 1 1 calc R . .
H20B H 0.4680 0.0019 0.2048 0.066 Uiso 1 1 calc R . .
H20C H 0.4794 0.0118 0.1511 0.066 Uiso 1 1 calc R . .
C21 C 0.6119(9) 0.2462(5) 0.3311(4) 0.057(3) Uani 1 1 d . . .
H21A H 0.6896 0.2674 0.3250 0.069 Uiso 1 1 calc R . .
H21B H 0.6070 0.2511 0.3645 0.069 Uiso 1 1 calc R . .
C22 C 0.5110(9) 0.2870(5) 0.3055(4) 0.055(4) Uani 1 1 d . . .
H22A H 0.5092 0.3341 0.3195 0.066 Uiso 1 1 calc R . .
H22B H 0.5273 0.2931 0.2732 0.066 Uiso 1 1 calc R . .
C23 C 0.6865(8) 0.1519(5) 0.2834(4) 0.046(3) Uani 1 1 d . . .
H23A H 0.6970 0.1004 0.2847 0.056 Uiso 1 1 calc R . .
H23B H 0.7683 0.1733 0.2895 0.056 Uiso 1 1 calc R . .
C24 C 0.6308(8) 0.1717(5) 0.2360(3) 0.040(3) Uani 1 1 d . . .
H24A H 0.6400 0.2227 0.2313 0.048 Uiso 1 1 calc R . .
H24B H 0.6719 0.1466 0.2128 0.048 Uiso 1 1 calc R . .
C25 C 0.6635(11) 0.1346(7) 0.3645(4) 0.080(4) Uani 1 1 d . . .
H25A H 0.7515 0.1417 0.3711 0.121 Uiso 1 1 calc R . .
H25B H 0.6461 0.0845 0.3605 0.121 Uiso 1 1 calc R . .
H25C H 0.6242 0.1526 0.3902 0.121 Uiso 1 1 calc R . .
C26 C 0.2068(10) 0.1280(5) 0.4107(4) 0.056(3) Uani 1 1 d . . .
H26A H 0.2724 0.1336 0.4368 0.067 Uiso 1 1 calc R . .
H26B H 0.1431 0.0975 0.4208 0.067 Uiso 1 1 calc R . .
C27 C 0.2563(10) 0.0959(5) 0.3702(4) 0.048(3) Uani 1 1 d . . .
H27A H 0.3128 0.0574 0.3810 0.058 Uiso 1 1 calc R . .
H27B H 0.1889 0.0760 0.3486 0.058 Uiso 1 1 calc R . .
C28 C 0.0396(8) 0.1948(5) 0.3635(3) 0.035(2) Uani 1 1 d . . .
H28A H -0.0138 0.2341 0.3700 0.042 Uiso 1 1 calc R . .
H28B H -0.0024 0.1507 0.3695 0.042 Uiso 1 1 calc R . .
C29 C 0.0570(8) 0.1971(4) 0.3123(3) 0.030(2) Uani 1 1 d . . .
H29A H 0.0909 0.1521 0.3031 0.036 Uiso 1 1 calc R . .
H29B H -0.0224 0.2046 0.2931 0.036 Uiso 1 1 calc R . .
C30 C 0.1300(9) 0.2386(5) 0.4382(3) 0.051(3) Uani 1 1 d . . .
H30A H 0.0955 0.2846 0.4294 0.076 Uiso 1 1 calc R . .
H30B H 0.2066 0.2446 0.4587 0.076 Uiso 1 1 calc R . .
H30C H 0.0727 0.2121 0.4543 0.076 Uiso 1 1 calc R . .
N7 N -0.1661(9) 0.1776(5) 0.0115(3) 0.066(3) Uani 1 1 d . . .
H7 H -0.089(12) 0.230(7) 0.016(4) 0.13(5) Uiso 1 1 d . . .
C31 C -0.0971(13) 0.1032(6) 0.0227(4) 0.078(4) Uani 1 1 d . . .
H31A H -0.0625 0.1019 0.0557 0.094 Uiso 1 1 calc R . .
H31B H -0.1566 0.0646 0.0171 0.094 Uiso 1 1 calc R . .
C32 C 0.0078(16) 0.0920(7) -0.0081(5) 0.117(6) Uani 1 1 d . . .
H32A H -0.0276 0.0812 -0.0398 0.176 Uiso 1 1 calc R . .
H32B H 0.0595 0.0530 0.0044 0.176 Uiso 1 1 calc R . .
H32C H 0.0566 0.1347 -0.0079 0.176 Uiso 1 1 calc R . .
C33 C -0.2086(10) 0.1858(6) -0.0380(3) 0.061(3) Uani 1 1 d . . .
H33A H -0.1377 0.1836 -0.0553 0.073 Uiso 1 1 calc R . .
H33B H -0.2460 0.2327 -0.0433 0.073 Uiso 1 1 calc R . .
C34 C -0.3035(10) 0.1287(6) -0.0577(4) 0.075(4) Uani 1 1 d . . .
H34A H -0.2675 0.0821 -0.0525 0.112 Uiso 1 1 calc R . .
H34B H -0.3262 0.1362 -0.0909 0.112 Uiso 1 1 calc R . .
H34C H -0.3760 0.1322 -0.0420 0.112 Uiso 1 1 calc R . .
C35 C -0.2559(14) 0.1786(8) 0.0432(4) 0.098(5) Uani 1 1 d . . .
H35A H -0.2173 0.1734 0.0755 0.118 Uiso 1 1 calc R . .
H35B H -0.3165 0.1409 0.0359 0.118 Uiso 1 1 calc R . .
C36 C -0.3184(12) 0.2560(8) 0.0344(5) 0.107(6) Uani 1 1 d . . .
H36A H -0.2616 0.2875 0.0217 0.160 Uiso 1 1 calc R . .
H36B H -0.3380 0.2748 0.0638 0.160 Uiso 1 1 calc R . .
H36C H -0.3930 0.2518 0.0126 0.160 Uiso 1 1 calc R . .

loop_
_atom_site_aniso_label
_atom_site_aniso_U_11
_atom_site_aniso_U_22
_atom_site_aniso_U_33
_atom_site_aniso_U_23
_atom_site_aniso_U_13
_atom_site_aniso_U_12
Mn1 0.0213(7) 0.0195(6) 0.0250(7) 0.0005(5) 0.0033(6) -0.0001(5)
Mn2 0.0273(8) 0.0212(7) 0.0284(8) -0.0017(6) 0.0061(6) -0.0018(6)
Mn3 0.0272(8) 0.0202(7) 0.0261(8) 0.0005(6) 0.0051(6) 0.0036(6)
Mn4 0.0240(8) 0.0199(7) 0.0274(8) -0.0013(6) 0.0051(6) -0.0013(6)
Mn5 0.0211(8) 0.0231(7) 0.0325(8) -0.0035(6) 0.0050(6) -0.0015(6)
Mn6 0.0193(8) 0.0292(8) 0.0324(8) 0.0014(6) 0.0022(6) 0.0024(6)
Mn7 0.0384(9) 0.0201(7) 0.0277(8) 0.0016(6) 0.0052(7) 0.0004(6)
Cl1 0.0476(16) 0.0439(15) 0.0418(15) 0.0017(12) 0.0231(12) 0.0049(12)
Cl2 0.0463(16) 0.0235(12) 0.0446(16) 0.0006(11) 0.0019(12) 0.0102(11)
Cl3 0.0397(15) 0.0409(14) 0.0325(14) -0.0029(11) 0.0013(11) -0.0025(11)
Cl4 0.0416(16) 0.0509(16) 0.0475(16) -0.0087(13) 0.0192(12) -0.0019(12)
Cl5 0.0378(15) 0.0345(14) 0.0566(17) 0.0098(12) 0.0057(13) 0.0132(11)
Cl6 0.0562(18) 0.0358(14) 0.0404(15) 0.0026(12) -0.0062(13) 0.0041(12)
O1 0.026(4) 0.030(3) 0.035(4) 0.003(3) 0.001(3) -0.007(3)
O2 0.018(3) 0.020(3) 0.028(3) 0.000(3) 0.001(3) -0.007(2)
O3 0.027(4) 0.018(3) 0.037(4) 0.006(3) 0.008(3) -0.004(3)
O4 0.017(3) 0.020(3) 0.034(4) -0.001(3) 0.003(3) -0.002(2)
O5 0.020(3) 0.019(3) 0.032(3) 0.001(3) 0.010(3) -0.003(2)
O6 0.025(3) 0.017(3) 0.025(3) -0.006(3) 0.003(3) -0.009(2)
O7 0.038(4) 0.020(3) 0.027(3) 0.001(3) 0.006(3) 0.004(3)
O8 0.022(4) 0.029(3) 0.040(4) 0.003(3) 0.007(3) 0.002(3)
O9 0.047(4) 0.030(4) 0.029(4) -0.001(3) -0.007(3) 0.001(3)
O10 0.039(4) 0.019(3) 0.042(4) -0.003(3) 0.012(3) -0.008(3)
O11 0.012(3) 0.030(3) 0.050(4) 0.002(3) 0.008(3) -0.001(3)
O12 0.022(3) 0.022(3) 0.031(4) -0.006(3) 0.000(3) -0.001(2)
N1 0.028(5) 0.027(4) 0.031(5) 0.002(3) 0.003(4) 0.008(3)
N2 0.032(5) 0.021(4) 0.037(5) 0.005(4) 0.001(4) 0.004(3)
N3 0.036(5) 0.040(5) 0.031(5) -0.003(4) 0.017(4) -0.009(4)
N4 0.021(4) 0.025(4) 0.036(5) -0.007(3) 0.004(4) 0.009(3)
N5 0.024(5) 0.064(6) 0.041(5) -0.012(5) 0.005(4) 0.000(4)
N6 0.051(6) 0.029(4) 0.040(5) 0.005(4) 0.019(4) 0.010(4)
C1 0.033(6) 0.030(5) 0.044(6) -0.013(5) 0.004(5) -0.008(4)
C2 0.038(6) 0.041(6) 0.047(7) -0.009(5) 0.013(5) -0.017(5)
C3 0.073(8) 0.021(5) 0.043(7) -0.003(5) -0.026(6) 0.002(5)
C4 0.072(9) 0.045(7) 0.069(9) -0.015(6) -0.030(7) -0.003(6)
C5 0.045(7) 0.040(6) 0.062(8) -0.009(5) 0.012(6) 0.004(5)
C6 0.023(5) 0.042(6) 0.052(7) -0.004(5) 0.006(5) 0.012(4)
C7 0.021(5) 0.034(5) 0.047(6) -0.011(5) 0.015(4) -0.008(4)
C8 0.021(5) 0.025(5) 0.032(5) -0.003(4) 0.003(4) 0.001(4)
C9 0.025(5) 0.018(5) 0.039(6) -0.001(4) 0.006(4) 0.000(4)
C10 0.055(7) 0.033(6) 0.051(7) -0.001(5) -0.012(6) 0.008(5)
C11 0.030(6) 0.039(6) 0.037(6) 0.000(5) 0.016(5) -0.013(4)
C12 0.029(6) 0.043(6) 0.036(6) 0.005(5) 0.002(5) -0.015(5)
C13 0.055(8) 0.040(7) 0.117(12) 0.023(7) 0.030(8) 0.018(6)
C14 0.125(12) 0.026(6) 0.085(10) 0.015(6) 0.068(9) -0.001(7)
C15 0.067(9) 0.123(11) 0.027(6) -0.010(7) 0.020(6) -0.022(8)
C16 0.019(5) 0.020(5) 0.034(6) -0.005(4) 0.003(4) -0.004(4)
C17 0.021(5) 0.013(4) 0.041(6) -0.004(4) 0.005(4) -0.005(4)
C18 0.036(6) 0.026(5) 0.043(6) -0.008(4) -0.001(5) 0.004(4)
C19 0.034(6) 0.029(5) 0.053(7) -0.003(5) -0.005(5) -0.009(4)
C20 0.035(6) 0.040(6) 0.057(7) -0.001(5) 0.005(5) 0.017(5)
C21 0.028(6) 0.055(7) 0.091(9) -0.034(7) 0.018(6) -0.010(5)
C22 0.053(7) 0.030(6) 0.071(8) 0.030(5) -0.030(6) -0.017(5)
C23 0.015(5) 0.056(7) 0.069(8) -0.017(6) 0.007(5) 0.002(5)
C24 0.033(6) 0.036(6) 0.053(7) 0.000(5) 0.012(5) 0.006(5)
C25 0.055(8) 0.119(11) 0.061(9) -0.013(8) -0.016(7) 0.025(8)
C26 0.071(8) 0.042(7) 0.061(8) 0.020(6) 0.036(6) 0.012(6)
C27 0.056(7) 0.028(6) 0.067(8) 0.002(5) 0.026(6) -0.007(5)
C28 0.039(6) 0.028(5) 0.040(6) 0.001(4) 0.014(5) -0.008(4)
C29 0.035(6) 0.020(5) 0.038(6) 0.003(4) 0.011(4) -0.011(4)
C30 0.052(7) 0.077(8) 0.024(6) -0.002(6) 0.007(5) 0.014(6)
N7 0.076(8) 0.082(8) 0.039(6) -0.005(5) 0.010(5) -0.019(6)
C31 0.099(12) 0.074(9) 0.054(9) 0.004(7) -0.013(8) -0.013(8)
C32 0.151(17) 0.111(13) 0.095(13) 0.004(10) 0.033(12) 0.049(11)
C33 0.056(8) 0.097(9) 0.028(6) -0.013(6) -0.003(6) 0.012(7)
C34 0.073(9) 0.105(10) 0.041(7) -0.025(7) -0.012(7) 0.035(8)
C35 0.101(12) 0.162(16) 0.041(8) -0.002(9) 0.043(8) -0.022(11)
C36 0.057(10) 0.161(16) 0.100(12) -0.057(11) 0.003(9) -0.007(10)

loop_
_atom_type_symbol
_atom_type_description
_atom_type_scat_dispersion_real
_atom_type_scat_dispersion_imag
_atom_type_scat_source
C C 0.0033 0.0016 'International Tables Vol C Tables 4.2.6.8 and 6.1.1.4'
H H 0.0000 0.0000 'International Tables Vol C Tables 4.2.6.8 and 6.1.1.4'
N N 0.0061 0.0033 'International Tables Vol C Tables 4.2.6.8 and 6.1.1.4'
O O 0.0106 0.0060 'International Tables Vol C Tables 4.2.6.8 and 6.1.1.4'
Cl Cl 0.1484 0.1585 'International Tables Vol C Tables 4.2.6.8 and 6.1.1.4'
Mn Mn 0.3368 0.7283 'International Tables Vol C Tables 4.2.6.8 and 6.1.1.4'

loop_
_geom_angle_atom_site_label_1
_geom_angle_atom_site_label_2
_geom_angle_atom_site_label_3
_geom_angle
_geom_angle_site_symmetry_1
_geom_angle_site_symmetry_3
_geom_angle_publ_flag
O3 Mn1 O4 99.0(2) . . ?
O3 Mn1 O2 98.2(2) . . ?
O4 Mn1 O2 97.66(19) . . ?
O3 Mn1 O6 84.1(2) . . ?
O4 Mn1 O6 176.5(2) . . ?
O2 Mn1 O6 80.16(18) . . ?
O3 Mn1 O5 176.8(2) . . ?
O4 Mn1 O5 78.8(2) . . ?
O2 Mn1 O5 84.4(2) . . ?
O6 Mn1 O5 98.1(2) . . ?
O3 Mn1 O1 79.7(2) . . ?
O4 Mn1 O1 84.22(19) . . ?
O2 Mn1 O1 177.4(2) . . ?
O6 Mn1 O1 98.04(19) . . ?
O5 Mn1 O1 97.8(2) . . ?
O8 Mn2 O9 163.4(2) . . ?
O8 Mn2 O3 97.4(2) . . ?
O9 Mn2 O3 72.9(2) . . ?
O8 Mn2 N1 106.6(2) . . ?
O9 Mn2 N1 75.8(2) . . ?
O3 Mn2 N1 141.2(2) . . ?
O8 Mn2 O6 70.5(2) . . ?
O9 Mn2 O6 94.4(2) . . ?
O3 Mn2 O6 81.7(2) . . ?
N1 Mn2 O6 78.2(2) . . ?
O8 Mn2 Cl1 92.30(18) . . ?
O9 Mn2 Cl1 103.76(19) . . ?
O3 Mn2 Cl1 111.74(17) . . ?
N1 Mn2 Cl1 97.6(2) . . ?
O6 Mn2 Cl1 159.82(15) . . ?
O7 Mn3 O8 170.9(2) . . ?
O7 Mn3 O6 99.0(2) . . ?
O8 Mn3 O6 81.0(2) . . ?
O7 Mn3 N2 96.8(3) . . ?
O8 Mn3 N2 80.3(3) . . ?
O6 Mn3 N2 154.7(2) . . ?
O7 Mn3 O2 77.9(2) . . ?
O8 Mn3 O2 93.1(2) . . ?
O6 Mn3 O2 83.72(19) . . ?
N2 Mn3 O2 80.5(2) . . ?
O7 Mn3 Cl2 92.69(18) . . ?
O8 Mn3 Cl2 96.10(18) . . ?
O6 Mn3 Cl2 104.35(15) . . ?
N2 Mn3 Cl2 94.46(19) . . ?
O2 Mn3 Cl2 168.56(16) . . ?
O12 Mn4 O7 164.7(2) . . ?
O12 Mn4 O2 98.1(2) . . ?
O7 Mn4 O2 73.4(2) . . ?
O12 Mn4 O5 71.21(19) . . ?
O7 Mn4 O5 94.94(19) . . ?
O2 Mn4 O5 83.7(2) . . ?
O12 Mn4 N3 105.7(2) . . ?
O7 Mn4 N3 76.9(2) . . ?
O2 Mn4 N3 143.9(2) . . ?
O5 Mn4 N3 78.9(2) . . ?
O12 Mn4 Cl3 93.94(15) . . ?
O7 Mn4 Cl3 100.84(16) . . ?
O2 Mn4 Cl3 110.06(15) . . ?
O5 Mn4 Cl3 161.46(16) . . ?
N3 Mn4 Cl3 95.1(2) . . ?
O11 Mn5 O12 172.6(3) . . ?
O11 Mn5 O5 98.1(2) . . ?
O12 Mn5 O5 79.8(2) . . ?
O11 Mn5 O4 78.5(2) . . ?
O12 Mn5 O4 94.2(2) . . ?
O5 Mn5 O4 83.0(2) . . ?
O11 Mn5 N4 99.3(2) . . ?
O12 Mn5 N4 80.1(2) . . ?
O5 Mn5 N4 151.9(2) . . ?
O4 Mn5 N4 79.2(2) . . ?
O11 Mn5 Cl4 91.5(2) . . ?
O12 Mn5 Cl4 95.87(19) . . ?
O5 Mn5 Cl4 107.04(17) . . ?
O4 Mn5 Cl4 166.90(16) . . ?
N4 Mn5 Cl4 94.3(2) . . ?
O10 Mn6 O11 162.2(2) . . ?
O10 Mn6 O4 97.7(2) . . ?
O11 Mn6 O4 71.8(2) . . ?
O10 Mn6 N5 105.7(3) . . ?
O11 Mn6 N5 76.8(3) . . ?
O4 Mn6 N5 140.8(3) . . ?
O10 Mn6 O1 70.4(2) . . ?
O11 Mn6 O1 93.4(2) . . ?
O4 Mn6 O1 81.74(18) . . ?
N5 Mn6 O1 77.3(2) . . ?
O10 Mn6 Cl5 95.36(17) . . ?
O11 Mn6 Cl5 101.87(16) . . ?
O4 Mn6 Cl5 111.59(15) . . ?
N5 Mn6 Cl5 97.2(2) . . ?
O1 Mn6 Cl5 162.16(17) . . ?
O10 Mn7 O9 171.4(3) . . ?
O10 Mn7 O1 81.5(2) . . ?
O9 Mn7 O1 98.1(3) . . ?
O10 Mn7 N6 80.9(3) . . ?
O9 Mn7 N6 96.7(3) . . ?
O1 Mn7 N6 155.5(3) . . ?
O10 Mn7 O3 93.5(2) . . ?
O9 Mn7 O3 77.9(2) . . ?
O1 Mn7 O3 84.0(2) . . ?
N6 Mn7 O3 80.2(3) . . ?
O10 Mn7 Cl6 94.69(19) . . ?
O9 Mn7 Cl6 93.70(18) . . ?
O1 Mn7 Cl6 105.32(17) . . ?
N6 Mn7 Cl6 93.0(2) . . ?
O3 Mn7 Cl6 168.38(18) . . ?
C22 O1 Mn7 128.1(6) . . ?
C22 O1 Mn1 124.5(5) . . ?
Mn7 O1 Mn1 99.2(2) . . ?
C22 O1 Mn6 105.6(5) . . ?
Mn7 O1 Mn6 97.0(2) . . ?
Mn1 O1 Mn6 93.8(2) . . ?
C9 O2 Mn4 123.5(5) . . ?
C9 O2 Mn1 129.1(5) . . ?
Mn4 O2 Mn1 98.0(2) . . ?
C9 O2 Mn3 105.2(4) . . ?
Mn4 O2 Mn3 97.9(2) . . ?
Mn1 O2 Mn3 95.68(19) . . ?
C29 O3 Mn1 126.5(5) . . ?
C29 O3 Mn2 122.2(5) . . ?
Mn1 O3 Mn2 99.5(2) . . ?
C29 O3 Mn7 106.8(5) . . ?
Mn1 O3 Mn7 97.1(2) . . ?
Mn2 O3 Mn7 98.9(2) . . ?
C17 O4 Mn5 107.8(5) . . ?
C17 O4 Mn1 123.2(4) . . ?
Mn5 O4 Mn1 99.1(2) . . ?
C17 O4 Mn6 122.7(5) . . ?
Mn5 O4 Mn6 99.1(2) . . ?
Mn1 O4 Mn6 100.1(2) . . ?
C12 O5 Mn5 125.8(5) . . ?
C12 O5 Mn1 125.2(5) . . ?
Mn5 O5 Mn1 99.1(2) . . ?
C12 O5 Mn4 107.0(5) . . ?
Mn5 O5 Mn4 98.2(2) . . ?
Mn1 O5 Mn4 94.0(2) . . ?
C2 O6 Mn3 126.1(5) . . ?
C2 O6 Mn1 122.3(5) . . ?
Mn3 O6 Mn1 100.4(2) . . ?
C2 O6 Mn2 107.8(5) . . ?
Mn3 O6 Mn2 98.8(2) . . ?
Mn1 O6 Mn2 94.6(2) . . ?
C14 O7 Mn3 132.3(6) . . ?
C14 O7 Mn4 114.4(6) . . ?
Mn3 O7 Mn4 110.8(3) . . ?
C7 O8 Mn3 118.7(5) . . ?
C7 O8 Mn2 130.9(5) . . ?
Mn3 O8 Mn2 109.7(3) . . ?
C4 O9 Mn7 127.5(6) . . ?
C4 O9 Mn2 117.7(5) . . ?
Mn7 O9 Mn2 110.3(3) . . ?
C27 O10 Mn7 119.5(6) . . ?
C27 O10 Mn6 129.0(5) . . ?
Mn7 O10 Mn6 111.0(3) . . ?
C24 O11 Mn5 129.4(6) . . ?
C24 O11 Mn6 118.0(5) . . ?
Mn5 O11 Mn6 110.4(3) . . ?
C19 O12 Mn5 120.7(5) . . ?
C19 O12 Mn4 126.6(5) . . ?
Mn5 O12 Mn4 110.7(2) . . ?
C3 N1 C1 115.0(8) . . ?
C3 N1 C5 107.9(7) . . ?
C1 N1 C5 106.9(7) . . ?
C3 N1 Mn2 105.3(5) . . ?
C1 N1 Mn2 108.2(5) . . ?
C5 N1 Mn2 113.8(6) . . ?
C8 N2 C6 113.2(7) . . ?
C8 N2 C10 109.0(7) . . ?
C6 N2 C10 108.5(7) . . ?
C8 N2 Mn3 109.1(5) . . ?
C6 N2 Mn3 103.2(5) . . ?
C10 N2 Mn3 113.8(6) . . ?
C11 N3 C13 115.3(8) . . ?
C11 N3 C15 108.8(8) . . ?
C13 N3 C15 106.1(8) . . ?
C11 N3 Mn4 107.4(5) . . ?
C13 N3 Mn4 105.5(6) . . ?
C15 N3 Mn4 113.9(6) . . ?
C16 N4 C20 109.6(7) . . ?
C16 N4 C18 113.8(7) . . ?
C20 N4 C18 106.8(7) . . ?
C16 N4 Mn5 107.9(5) . . ?
C20 N4 Mn5 115.6(5) . . ?
C18 N4 Mn5 103.2(5) . . ?
C21 N5 C23 117.4(9) . . ?
C21 N5 C25 107.9(8) . . ?
C23 N5 C25 108.5(8) . . ?
C21 N5 Mn6 109.8(6) . . ?
C23 N5 Mn6 102.2(5) . . ?
C25 N5 Mn6 110.9(7) . . ?
C28 N6 C30 109.1(7) . . ?
C28 N6 C26 113.7(7) . . ?
C30 N6 C26 107.9(7) . . ?
C28 N6 Mn7 108.7(5) . . ?
C30 N6 Mn7 115.1(6) . . ?
C26 N6 Mn7 102.3(6) . . ?
N1 C1 C2 116.0(8) . . ?
N1 C1 H1A 108.3 . . ?
C2 C1 H1A 108.3 . . ?
N1 C1 H1B 108.3 . . ?
C2 C1 H1B 108.3 . . ?
H1A C1 H1B 107.4 . . ?
O6 C2 C1 111.9(8) . . ?
O6 C2 H2A 109.2 . . ?
C1 C2 H2A 109.2 . . ?
O6 C2 H2B 109.2 . . ?
C1 C2 H2B 109.2 . . ?
H2A C2 H2B 107.9 . . ?
N1 C3 C4 115.4(8) . . ?
N1 C3 H3A 108.4 . . ?
C4 C3 H3A 108.4 . . ?
N1 C3 H3B 108.4 . . ?
C4 C3 H3B 108.4 . . ?
H3A C3 H3B 107.5 . . ?
O9 C4 C3 107.9(8) . . ?
O9 C4 H4A 110.1 . . ?
C3 C4 H4A 110.1 . . ?
O9 C4 H4B 110.1 . . ?
C3 C4 H4B 110.1 . . ?
H4A C4 H4B 108.4 . . ?
N1 C5 H5A 109.5 . . ?
N1 C5 H5B 109.5 . . ?
H5A C5 H5B 109.5 . . ?
N1 C5 H5C 109.5 . . ?
H5A C5 H5C 109.5 . . ?
H5B C5 H5C 109.5 . . ?
N2 C6 C7 108.2(7) . . ?
N2 C6 H6A 110.1 . . ?
C7 C6 H6A 110.1 . . ?
N2 C6 H6B 110.1 . . ?
C7 C6 H6B 110.1 . . ?
H6A C6 H6B 108.4 . . ?
O8 C7 C6 109.4(7) . . ?
O8 C7 H7A 109.8 . . ?
C6 C7 H7A 109.8 . . ?
O8 C7 H7B 109.8 . . ?
C6 C7 H7B 109.8 . . ?
H7A C7 H7B 108.2 . . ?
N2 C8 C9 113.2(6) . . ?
N2 C8 H8A 108.9 . . ?
C9 C8 H8A 108.9 . . ?
N2 C8 H8B 108.9 . . ?
C9 C8 H8B 108.9 . . ?
H8A C8 H8B 107.8 . . ?
O2 C9 C8 112.0(7) . . ?
O2 C9 H9A 109.2 . . ?
C8 C9 H9A 109.2 . . ?
O2 C9 H9B 109.2 . . ?
C8 C9 H9B 109.2 . . ?
H9A C9 H9B 107.9 . . ?
N2 C10 H10A 109.5 . . ?
N2 C10 H10B 109.5 . . ?
H10A C10 H10B 109.5 . . ?
N2 C10 H10C 109.5 . . ?
H10A C10 H10C 109.5 . . ?
H10B C10 H10C 109.5 . . ?
N3 C11 C12 113.9(7) . . ?
N3 C11 H11A 108.8 . . ?
C12 C11 H11A 108.8 . . ?
N3 C11 H11B 108.8 . . ?
C12 C11 H11B 108.8 . . ?
H11A C11 H11B 107.7 . . ?
O5 C12 C11 113.0(7) . . ?
O5 C12 H12A 109.0 . . ?
C11 C12 H12A 109.0 . . ?
O5 C12 H12B 109.0 . . ?
C11 C12 H12B 109.0 . . ?
H12A C12 H12B 107.8 . . ?
C14 C13 N3 116.2(10) . . ?
C14 C13 H13A 108.2 . . ?
N3 C13 H13A 108.2 . . ?
C14 C13 H13B 108.2 . . ?
N3 C13 H13B 108.2 . . ?
H13A C13 H13B 107.4 . . ?
C13 C14 O7 116.9(9) . . ?
C13 C14 H14A 108.1 . . ?
O7 C14 H14A 108.1 . . ?
C13 C14 H14B 108.1 . . ?
O7 C14 H14B 108.1 . . ?
H14A C14 H14B 107.3 . . ?
N3 C15 H15A 109.5 . . ?
N3 C15 H15B 109.5 . . ?
H15A C15 H15B 109.5 . . ?
N3 C15 H15C 109.5 . . ?
H15A C15 H15C 109.5 . . ?
H15B C15 H15C 109.5 . . ?
N4 C16 C17 113.0(7) . . ?
N4 C16 H16A 109.0 . . ?
C17 C16 H16A 109.0 . . ?
N4 C16 H16B 109.0 . . ?
C17 C16 H16B 109.0 . . ?
H16A C16 H16B 107.8 . . ?
O4 C17 C16 109.3(7) . . ?
O4 C17 H17A 109.8 . . ?
C16 C17 H17A 109.8 . . ?
O4 C17 H17B 109.8 . . ?
C16 C17 H17B 109.8 . . ?
H17A C17 H17B 108.3 . . ?
N4 C18 C19 107.4(7) . . ?
N4 C18 H18A 110.2 . . ?
C19 C18 H18A 110.2 . . ?
N4 C18 H18B 110.2 . . ?
C19 C18 H18B 110.2 . . ?
H18A C18 H18B 108.5 . . ?
O12 C19 C18 109.6(7) . . ?
O12 C19 H19A 109.7 . . ?
C18 C19 H19A 109.7 . . ?
O12 C19 H19B 109.7 . . ?
C18 C19 H19B 109.7 . . ?
H19A C19 H19B 108.2 . . ?
N4 C20 H20A 109.5 . . ?
N4 C20 H20B 109.5 . . ?
H20A C20 H20B 109.5 . . ?
N4 C20 H20C 109.5 . . ?
H20A C20 H20C 109.5 . . ?
H20B C20 H20C 109.5 . . ?
N5 C21 C22 116.1(8) . . ?
N5 C21 H21A 108.3 . . ?
C22 C21 H21A 108.3 . . ?
N5 C21 H21B 108.3 . . ?
C22 C21 H21B 108.3 . . ?
H21A C21 H21B 107.4 . . ?
O1 C22 C21 113.7(7) . . ?
O1 C22 H22A 108.8 . . ?
C21 C22 H22A 108.8 . . ?
O1 C22 H22B 108.8 . . ?
C21 C22 H22B 108.8 . . ?
H22A C22 H22B 107.7 . . ?
N5 C23 C24 114.3(8) . . ?
N5 C23 H23A 108.7 . . ?
C24 C23 H23A 108.7 . . ?
N5 C23 H23B 108.7 . . ?
C24 C23 H23B 108.7 . . ?
H23A C23 H23B 107.6 . . ?
O11 C24 C23 108.4(8) . . ?
O11 C24 H24A 110.0 . . ?
C23 C24 H24A 110.0 . . ?
O11 C24 H24B 110.0 . . ?
C23 C24 H24B 110.0 . . ?
H24A C24 H24B 108.4 . . ?
N5 C25 H25A 109.5 . . ?
N5 C25 H25B 109.5 . . ?
H25A C25 H25B 109.5 . . ?
N5 C25 H25C 109.5 . . ?
H25A C25 H25C 109.5 . . ?
H25B C25 H25C 109.5 . . ?
C27 C26 N6 107.7(8) . . ?
C27 C26 H26A 110.2 . . ?
N6 C26 H26A 110.2 . . ?
C27 C26 H26B 110.2 . . ?
N6 C26 H26B 110.2 . . ?
H26A C26 H26B 108.5 . . ?
O10 C27 C26 109.9(8) . . ?
O10 C27 H27A 109.7 . . ?
C26 C27 H27A 109.7 . . ?
O10 C27 H27B 109.7 . . ?
C26 C27 H27B 109.7 . . ?
H27A C27 H27B 108.2 . . ?
N6 C28 C29 114.4(8) . . ?
N6 C28 H28A 108.7 . . ?
C29 C28 H28A 108.7 . . ?
N6 C28 H28B 108.7 . . ?
C29 C28 H28B 108.7 . . ?
H28A C28 H28B 107.6 . . ?
O3 C29 C28 109.3(7) . . ?
O3 C29 H29A 109.8 . . ?
C28 C29 H29A 109.8 . . ?
O3 C29 H29B 109.8 . . ?
C28 C29 H29B 109.8 . . ?
H29A C29 H29B 108.3 . . ?
N6 C30 H30A 109.5 . . ?
N6 C30 H30B 109.5 . . ?
H30A C30 H30B 109.5 . . ?
N6 C30 H30C 109.5 . . ?
H30A C30 H30C 109.5 . . ?
H30B C30 H30C 109.5 . . ?
C35 N7 C33 118.0(10) . . ?
C35 N7 C31 103.2(10) . . ?
C33 N7 C31 111.9(9) . . ?
C35 N7 H7 115(6) . . ?
C33 N7 H7 98(6) . . ?
C31 N7 H7 111(6) . . ?
C32 C31 N7 111.6(10) . . ?
C32 C31 H31A 109.3 . . ?
N7 C31 H31A 109.3 . . ?
C32 C31 H31B 109.3 . . ?
N7 C31 H31B 109.3 . . ?
H31A C31 H31B 108.0 . . ?
C31 C32 H32A 109.5 . . ?
C31 C32 H32B 109.5 . . ?
H32A C32 H32B 109.5 . . ?
C31 C32 H32C 109.5 . . ?
H32A C32 H32C 109.5 . . ?
H32B C32 H32C 109.5 . . ?
N7 C33 C34 113.5(10) . . ?
N7 C33 H33A 108.9 . . ?
C34 C33 H33A 108.9 . . ?
N7 C33 H33B 108.9 . . ?
C34 C33 H33B 108.9 . . ?
H33A C33 H33B 107.7 . . ?
C33 C34 H34A 109.5 . . ?
C33 C34 H34B 109.5 . . ?
H34A C34 H34B 109.5 . . ?
C33 C34 H34C 109.5 . . ?
H34A C34 H34C 109.5 . . ?
H34B C34 H34C 109.5 . . ?
N7 C35 C36 103.1(11) . . ?
N7 C35 H35A 111.2 . . ?
C36 C35 H35A 111.1 . . ?
N7 C35 H35B 111.2 . . ?
C36 C35 H35B 111.2 . . ?
H35A C35 H35B 109.1 . . ?
C35 C36 H36A 109.5 . . ?
C35 C36 H36B 109.5 . . ?
H36A C36 H36B 109.5 . . ?
C35 C36 H36C 109.5 . . ?
H36A C36 H36C 109.5 . . ?
H36B C36 H36C 109.5 . . ?

loop_
_geom_bond_atom_site_label_1
_geom_bond_atom_site_label_2
_geom_bond_distance
_geom_bond_site_symmetry_2
_geom_bond_publ_flag
Mn1 O3 2.172(6) . ?
Mn1 O4 2.177(5) . ?
Mn1 O2 2.196(5) . ?
Mn1 O6 2.224(5) . ?
Mn1 O5 2.238(6) . ?
Mn1 O1 2.258(5) . ?
Mn2 O8 2.128(6) . ?
Mn2 O9 2.162(6) . ?
Mn2 O3 2.192(5) . ?
Mn2 N1 2.291(7) . ?
Mn2 O6 2.306(6) . ?
Mn2 Cl1 2.437(3) . ?
Mn3 O7 1.879(6) . ?
Mn3 O8 1.905(6) . ?
Mn3 O6 2.037(5) . ?
Mn3 N2 2.171(7) . ?
Mn3 O2 2.223(5) . ?
Mn3 Cl2 2.423(2) . ?
Mn4 O12 2.112(5) . ?
Mn4 O7 2.154(5) . ?
Mn4 O2 2.184(6) . ?
Mn4 O5 2.280(5) . ?
Mn4 N3 2.290(7) . ?
Mn4 Cl3 2.499(2) . ?
Mn5 O11 1.876(6) . ?
Mn5 O12 1.899(5) . ?
Mn5 O5 2.085(5) . ?
Mn5 O4 2.146(6) . ?
Mn5 N4 2.233(7) . ?
Mn5 Cl4 2.412(3) . ?
Mn6 O10 2.099(6) . ?
Mn6 O11 2.150(6) . ?
Mn6 O4 2.203(5) . ?
Mn6 N5 2.292(7) . ?
Mn6 O1 2.340(6) . ?
Mn6 Cl5 2.424(3) . ?
Mn7 O10 1.886(5) . ?
Mn7 O9 1.901(6) . ?
Mn7 O1 2.039(6) . ?
Mn7 N6 2.187(8) . ?
Mn7 O3 2.200(5) . ?
Mn7 Cl6 2.462(3) . ?
O1 C22 1.438(11) . ?
O2 C9 1.403(9) . ?
O3 C29 1.428(9) . ?
O4 C17 1.435(8) . ?
O5 C12 1.424(9) . ?
O6 C2 1.430(9) . ?
O7 C14 1.433(11) . ?
O8 C7 1.434(9) . ?
O9 C4 1.439(10) . ?
O10 C27 1.441(10) . ?
O11 C24 1.416(10) . ?
O12 C19 1.429(9) . ?
N1 C3 1.440(10) . ?
N1 C1 1.461(11) . ?
N1 C5 1.482(11) . ?
N2 C8 1.481(9) . ?
N2 C6 1.482(11) . ?
N2 C10 1.505(11) . ?
N3 C11 1.473(10) . ?
N3 C13 1.490(11) . ?
N3 C15 1.530(12) . ?
N4 C16 1.475(10) . ?
N4 C20 1.490(10) . ?
N4 C18 1.506(10) . ?
N5 C21 1.424(11) . ?
N5 C23 1.482(12) . ?
N5 C25 1.520(13) . ?
N6 C28 1.475(11) . ?
N6 C30 1.507(11) . ?
N6 C26 1.525(11) . ?
C1 C2 1.514(12) . ?
C1 H1A 0.9900 . ?
C1 H1B 0.9900 . ?
C2 H2A 0.9900 . ?
C2 H2B 0.9900 . ?
C3 C4 1.470(13) . ?
C3 H3A 0.9900 . ?
C3 H3B 0.9900 . ?
C4 H4A 0.9900 . ?
C4 H4B 0.9900 . ?
C5 H5A 0.9800 . ?
C5 H5B 0.9800 . ?
C5 H5C 0.9800 . ?
C6 C7 1.488(12) . ?
C6 H6A 0.9900 . ?
C6 H6B 0.9900 . ?
C7 H7A 0.9900 . ?
C7 H7B 0.9900 . ?
C8 C9 1.521(10) . ?
C8 H8A 0.9900 . ?
C8 H8B 0.9900 . ?
C9 H9A 0.9900 . ?
C9 H9B 0.9900 . ?
C10 H10A 0.9800 . ?
C10 H10B 0.9800 . ?
C10 H10C 0.9800 . ?
C11 C12 1.508(12) . ?
C11 H11A 0.9900 . ?
C11 H11B 0.9900 . ?
C12 H12A 0.9900 . ?
C12 H12B 0.9900 . ?
C13 C14 1.356(15) . ?
C13 H13A 0.9900 . ?
C13 H13B 0.9900 . ?
C14 H14A 0.9900 . ?
C14 H14B 0.9900 . ?
C15 H15A 0.9800 . ?
C15 H15B 0.9800 . ?
C15 H15C 0.9800 . ?
C16 C17 1.497(10) . ?
C16 H16A 0.9900 . ?
C16 H16B 0.9900 . ?
C17 H17A 0.9900 . ?
C17 H17B 0.9900 . ?
C18 C19 1.532(11) . ?
C18 H18A 0.9900 . ?
C18 H18B 0.9900 . ?
C19 H19A 0.9900 . ?
C19 H19B 0.9900 . ?
C20 H20A 0.9800 . ?
C20 H20B 0.9800 . ?
C20 H20C 0.9800 . ?
C21 C22 1.484(12) . ?
C21 H21A 0.9900 . ?
C21 H21B 0.9900 . ?
C22 H22A 0.9900 . ?
C22 H22B 0.9900 . ?
C23 C24 1.491(13) . ?
C23 H23A 0.9900 . ?
C23 H23B 0.9900 . ?
C24 H24A 0.9900 . ?
C24 H24B 0.9900 . ?
C25 H25A 0.9800 . ?
C25 H25B 0.9800 . ?
C25 H25C 0.9800 . ?
C26 C27 1.497(13) . ?
C26 H26A 0.9900 . ?
C26 H26B 0.9900 . ?
C27 H27A 0.9900 . ?
C27 H27B 0.9900 . ?
C28 C29 1.533(12) . ?
C28 H28A 0.9900 . ?
C28 H28B 0.9900 . ?
C29 H29A 0.9900 . ?
C29 H29B 0.9900 . ?
C30 H30A 0.9800 . ?
C30 H30B 0.9800 . ?
C30 H30C 0.9800 . ?
N7 C35 1.445(15) . ?
N7 C33 1.470(12) . ?
N7 C31 1.627(15) . ?
N7 H7 1.31(13) . ?
C31 C32 1.576(18) . ?
C31 H31A 0.9900 . ?
C31 H31B 0.9900 . ?
C32 H32A 0.9800 . ?
C32 H32B 0.9800 . ?
C32 H32C 0.9800 . ?
C33 C34 1.572(14) . ?
C33 H33A 0.9900 . ?
C33 H33B 0.9900 . ?
C34 H34A 0.9800 . ?
C34 H34B 0.9800 . ?
C34 H34C 0.9800 . ?
C35 C36 1.638(18) . ?
C35 H35A 0.9900 . ?
C35 H35B 0.9900 . ?
C36 H36A 0.9800 . ?
C36 H36B 0.9800 . ?
C36 H36C 0.9800 . ?
